data_2229492
loop_
_publ_author_name
'Lin, Ming-Hao'
'Zhou, Jing-Fan'
'Liu, Bin-Bin'
'Lin, Jian-Li'

_publ_section_title
;
 (2,2'-Bipyridine-\k^2^<i>N</i>,<i>N</i>')bis(3-methoxybenzoato-\k^2^<i>O</i>^1^,<i>O</i>^1'^)copper(II)
 monohydrate
;
_journal_coeditor_code RN2078
_journal_issue 3
_journal_name_full 'Acta Crystallographica Section E'
_journal_page_first m352
_journal_paper_doi 10.1107/S1600536811005563
_journal_volume 67
_journal_year 2011
_chemical_formula_iupac '[Cu (C8 H7 O3)2 (C10 H8 N2)], H2 O'
_chemical_formula_moiety 'C26 H22 Cu N2 O6, H2 O'
_chemical_formula_sum 'C26 H24 Cu N2 O7'
_chemical_formula_weight 540.01
_chemical_name_systematic
;
(2,2'-Bipyridine-\k^2^<i>N</i>,<i>N</i>')bis(3-methoxybenzoato-
\k^2^<i>O</i>^1^,<i>O</i>^1'^)copper(II) monohydrate
;
_space_group_IT_number 15
_symmetry_cell_setting monoclinic
_symmetry_space_group_name_Hall '-C 2yc'
_symmetry_space_group_name_H-M 'C 1 2/c 1'
_atom_sites_solution_hydrogens geom
_atom_sites_solution_primary direct
_atom_sites_solution_secondary difmap
_audit_creation_method SHELXL-97
_cell_angle_alpha 90.00
_cell_angle_beta 103.62(3)
_cell_angle_gamma 90.00
_cell_formula_units_Z 4
_cell_length_a 19.888(4)
_cell_length_b 10.887(2)
_cell_length_c 11.612(2)
_cell_measurement_reflns_used 12080
_cell_measurement_temperature 293(2)
_cell_measurement_theta_max 27.46
_cell_measurement_theta_min 3.61
_cell_volume 2443.5(8)
_computing_cell_refinement 'RAPID-AUTO (Rigaku, 1998)'
_computing_data_collection 'RAPID-AUTO (Rigaku, 1998)'
_computing_data_reduction 'CrystalStructure (Rigaku/MSC, 2004)'
_computing_molecular_graphics 'ORTEPII (Johnson, 1976)'
_computing_publication_material 'SHELXL97 (Sheldrick, 2008)'
_computing_structure_refinement 'SHELXL97 (Sheldrick, 2008)'
_computing_structure_solution 'SHELXS97 (Sheldrick, 2008)'
_diffrn_ambient_temperature 293(2)
_diffrn_detector_area_resol_mean 0
_diffrn_measured_fraction_theta_full 0.996
_diffrn_measured_fraction_theta_max 0.996
_diffrn_measurement_device_type 'Rigaku R-AXIS RAPID'
_diffrn_measurement_method \w
_diffrn_radiation_monochromator graphite
_diffrn_radiation_source 'fine-focus sealed tube'
_diffrn_radiation_type MoK\a
_diffrn_radiation_wavelength 0.71073
_diffrn_reflns_av_R_equivalents 0.0540
_diffrn_reflns_av_sigmaI/netI 0.0382
_diffrn_reflns_limit_h_max 25
_diffrn_reflns_limit_h_min -25
_diffrn_reflns_limit_k_max 14
_diffrn_reflns_limit_k_min -14
_diffrn_reflns_limit_l_max 14
_diffrn_reflns_limit_l_min -15
_diffrn_reflns_number 12080
_diffrn_reflns_theta_full 27.46
_diffrn_reflns_theta_max 27.46
_diffrn_reflns_theta_min 3.61
_diffrn_standards_decay_% 0
_diffrn_standards_interval_time 0
_diffrn_standards_number 0
_exptl_absorpt_coefficient_mu 0.943
_exptl_absorpt_correction_T_max 0.78
_exptl_absorpt_correction_T_min 0.710
_exptl_absorpt_correction_type multi-scan
_exptl_absorpt_process_details '(ABSCOR; Higashi, 1995)'
_exptl_crystal_colour blue
_exptl_crystal_density_diffrn 1.468
_exptl_crystal_density_method 'not measured'
_exptl_crystal_description block
_exptl_crystal_F_000 1116
_exptl_crystal_size_max 0.1
_exptl_crystal_size_mid 0.1
_exptl_crystal_size_min 0.1
_refine_diff_density_max 0.347
_refine_diff_density_min -0.392
_refine_ls_extinction_method none
_refine_ls_goodness_of_fit_ref 1.053
_refine_ls_hydrogen_treatment constr
_refine_ls_matrix_type full
_refine_ls_number_parameters 165
_refine_ls_number_reflns 2796
_refine_ls_number_restraints 0
_refine_ls_restrained_S_all 1.053
_refine_ls_R_factor_all 0.0490
_refine_ls_R_factor_gt 0.0405
_refine_ls_shift/su_max 0.001
_refine_ls_shift/su_mean 0.000
_refine_ls_structure_factor_coef Fsqd
_refine_ls_weighting_details 'calc w=1/[\s^2^(Fo^2^)+(0.0638P)^2^+0.7842P] where P=(Fo^2^+2Fc^2^)/3'
_refine_ls_weighting_scheme calc
_refine_ls_wR_factor_gt 0.1075
_refine_ls_wR_factor_ref 0.1126
_reflns_number_gt 2391
_reflns_number_total 2796
_reflns_threshold_expression I>2\s(I)
_cod_data_source_file rn2078.cif
_cod_data_source_block I
_cod_original_sg_symbol_H-M 'C 2/c'
_cod_database_code 2229492
_cod_database_fobs_code 2229492

loop_
_symmetry_equiv_pos_as_xyz
'x, y, z'
'-x, y, -z+1/2'
'x+1/2, y+1/2, z'
'-x+1/2, y+1/2, -z+1/2'
'-x, -y, -z'
'x, -y, z-1/2'
'-x+1/2, -y+1/2, -z'
'x+1/2, -y+1/2, z-1/2'

loop_
_atom_site_type_symbol
_atom_site_label
_atom_site_fract_x
_atom_site_fract_y
_atom_site_fract_z
_atom_site_U_iso_or_equiv
_atom_site_adp_type
_atom_site_calc_flag
_atom_site_refinement_flags
_atom_site_occupancy
_atom_site_disorder_assembly
_atom_site_disorder_group
Cu Cu 0.0000 0.52776(3) 0.7500 0.04304(15) Uani d S 1 . .
O O1 -0.04555(7) 0.40392(14) 0.82712(14) 0.0539(4) Uani d . 1 . .
O O2 -0.12489(8) 0.44707(15) 0.66421(15) 0.0598(4) Uani d . 1 . .
O O3 -0.15000(9) 0.11263(17) 1.05759(15) 0.0669(5) Uani d . 1 . .
N N1 -0.03034(8) 0.66715(15) 0.83787(14) 0.0426(4) Uani d . 1 . .
C C1 -0.10582(10) 0.39069(18) 0.75900(19) 0.0470(5) Uani d . 1 . .
C C2 -0.15286(10) 0.30133(18) 0.79947(19) 0.0475(5) Uani d . 1 . .
C C3 -0.21724(12) 0.2726(2) 0.7265(2) 0.0611(6) Uani d . 1 . .
H H3A -0.2317 0.3089 0.6523 0.073 Uiso calc R 1 . .
C C4 -0.25923(13) 0.1895(3) 0.7658(3) 0.0724(7) Uani d . 1 . .
H H4A -0.3021 0.1702 0.7170 0.087 Uiso calc R 1 . .
C C5 -0.23949(12) 0.1344(2) 0.8754(3) 0.0646(6) Uani d . 1 . .
H H5A -0.2688 0.0790 0.9003 0.078 Uiso calc R 1 . .
C C6 -0.17571(11) 0.16247(19) 0.9479(2) 0.0534(5) Uani d . 1 . .
C C7 -0.13269(10) 0.24562(19) 0.9099(2) 0.0498(5) Uani d . 1 . .
H H7A -0.0898 0.2643 0.9590 0.060 Uiso calc R 1 . .
C C8 -0.19197(18) 0.0270(3) 1.1014(3) 0.0818(9) Uani d . 1 . .
H H8A -0.1674 -0.0022 1.1777 0.123 Uiso calc R 1 . .
H H8B -0.2028 -0.0410 1.0476 0.123 Uiso calc R 1 . .
H H8C -0.2340 0.0664 1.1085 0.123 Uiso calc R 1 . .
C C9 -0.06227(11) 0.6578(2) 0.92759(18) 0.0492(5) Uani d . 1 . .
H H9A -0.0705 0.5802 0.9549 0.059 Uiso calc R 1 . .
C C10 -0.08304(12) 0.7594(2) 0.97979(19) 0.0557(5) Uani d . 1 . .
H H10A -0.1055 0.7507 1.0411 0.067 Uiso calc R 1 . .
C C11 -0.07033(13) 0.8737(2) 0.9407(2) 0.0599(6) Uani d . 1 . .
H H11A -0.0838 0.9434 0.9757 0.072 Uiso calc R 1 . .
C C12 -0.03730(12) 0.8849(2) 0.8490(2) 0.0552(5) Uani d . 1 . .
H H12A -0.0282 0.9619 0.8215 0.066 Uiso calc R 1 . .
C C13 -0.01811(10) 0.77943(18) 0.79901(17) 0.0426(4) Uani d . 1 . .
O O4 0.0000 0.1586(2) 0.7500 0.0842(8) Uani d S 1 . .
H H41 -0.0138 0.2109 0.7975 0.126 Uiso d R 1 . .

loop_
_atom_site_aniso_label
_atom_site_aniso_U_11
_atom_site_aniso_U_22
_atom_site_aniso_U_33
_atom_site_aniso_U_12
_atom_site_aniso_U_13
_atom_site_aniso_U_23
Cu 0.0395(2) 0.0333(2) 0.0560(2) 0.000 0.01071(15) 0.000
O1 0.0423(8) 0.0427(8) 0.0740(10) -0.0074(6) 0.0083(7) 0.0071(7)
O2 0.0532(9) 0.0576(9) 0.0692(10) 0.0083(7) 0.0159(8) 0.0082(8)
O3 0.0646(10) 0.0641(11) 0.0774(11) -0.0110(8) 0.0277(9) 0.0081(8)
N1 0.0407(9) 0.0405(9) 0.0468(9) -0.0013(7) 0.0108(7) 0.0020(6)
C1 0.0435(11) 0.0356(10) 0.0642(12) 0.0055(8) 0.0174(9) -0.0021(9)
C2 0.0367(10) 0.0361(10) 0.0696(13) 0.0015(8) 0.0125(9) -0.0064(9)
C3 0.0457(12) 0.0546(13) 0.0777(15) -0.0014(10) 0.0040(11) -0.0038(11)
C4 0.0400(12) 0.0667(16) 0.103(2) -0.0126(11) 0.0024(12) -0.0111(15)
C5 0.0459(13) 0.0512(13) 0.1009(19) -0.0111(10) 0.0258(12) -0.0081(12)
C6 0.0478(12) 0.0425(11) 0.0754(14) -0.0041(9) 0.0254(10) -0.0069(10)
C7 0.0383(10) 0.0447(11) 0.0671(13) -0.0052(8) 0.0135(9) -0.0048(9)
C8 0.093(2) 0.0693(19) 0.098(2) -0.0154(15) 0.0526(19) 0.0040(14)
C9 0.0461(11) 0.0513(12) 0.0508(11) -0.0028(9) 0.0127(9) 0.0042(9)
C10 0.0557(13) 0.0657(14) 0.0502(11) 0.0017(11) 0.0211(10) -0.0018(10)
C11 0.0696(15) 0.0536(13) 0.0614(13) 0.0079(11) 0.0255(11) -0.0082(10)
C12 0.0679(14) 0.0386(11) 0.0629(13) 0.0042(10) 0.0232(11) -0.0006(9)
C13 0.0430(10) 0.0384(10) 0.0462(10) 0.0013(8) 0.0100(8) -0.0011(7)
O4 0.124(3) 0.0464(14) 0.0887(18) 0.000 0.0370(17) 0.000

loop_
_atom_type_symbol
_atom_type_description
_atom_type_scat_dispersion_real
_atom_type_scat_dispersion_imag
_atom_type_scat_source
C C 0.0033 0.0016 'International Tables Vol C Tables 4.2.6.8 and 6.1.1.4'
H H 0.0000 0.0000 'International Tables Vol C Tables 4.2.6.8 and 6.1.1.4'
Cu Cu 0.3201 1.2651 'International Tables Vol C Tables 4.2.6.8 and 6.1.1.4'
N N 0.0061 0.0033 'International Tables Vol C Tables 4.2.6.8 and 6.1.1.4'
O O 0.0106 0.0060 'International Tables Vol C Tables 4.2.6.8 and 6.1.1.4'

loop_
_geom_angle_atom_site_label_1
_geom_angle_atom_site_label_2
_geom_angle_atom_site_label_3
_geom_angle_site_symmetry_1
_geom_angle_site_symmetry_3
_geom_angle
_geom_angle_publ_flag
O1 Cu O1 2_556 . 92.80(10) y
O1 Cu N1 2_556 2_556 93.53(7) ?
O1 Cu N1 . 2_556 170.12(6) y
O1 Cu N1 2_556 . 170.12(6) ?
O1 Cu N1 . . 93.53(7) y
N1 Cu N1 2_556 . 81.25(9) y
C1 O1 Cu . . 105.20(13) ?
C6 O3 C8 . . 118.1(2) ?
C13 N1 C9 . . 118.97(17) ?
C13 N1 Cu . . 114.74(12) ?
C9 N1 Cu . . 126.27(14) ?
O2 C1 O1 . . 122.66(19) ?
O2 C1 C2 . . 121.1(2) ?
O1 C1 C2 . . 116.23(18) ?
C7 C2 C3 . . 119.2(2) ?
C7 C2 C1 . . 120.43(19) ?
C3 C2 C1 . . 120.4(2) ?
C4 C3 C2 . . 119.1(2) ?
C4 C3 H3A . . 120.4 ?
C2 C3 H3A . . 120.4 ?
C5 C4 C3 . . 121.9(2) ?
C5 C4 H4A . . 119.1 ?
C3 C4 H4A . . 119.1 ?
C4 C5 C6 . . 119.2(2) ?
C4 C5 H5A . . 120.4 ?
C6 C5 H5A . . 120.4 ?
O3 C6 C5 . . 124.6(2) ?
O3 C6 C7 . . 115.6(2) ?
C5 C6 C7 . . 119.8(2) ?
C6 C7 C2 . . 120.8(2) ?
C6 C7 H7A . . 119.6 ?
C2 C7 H7A . . 119.6 ?
O3 C8 H8A . . 109.5 ?
O3 C8 H8B . . 109.5 ?
H8A C8 H8B . . 109.5 ?
O3 C8 H8C . . 109.5 ?
H8A C8 H8C . . 109.5 ?
H8B C8 H8C . . 109.5 ?
N1 C9 C10 . . 121.83(19) ?
N1 C9 H9A . . 119.1 ?
C10 C9 H9A . . 119.1 ?
C11 C10 C9 . . 119.26(19) ?
C11 C10 H10A . . 120.4 ?
C9 C10 H10A . . 120.4 ?
C10 C11 C12 . . 119.6(2) ?
C10 C11 H11A . . 120.2 ?
C12 C11 H11A . . 120.2 ?
C13 C12 C11 . . 118.6(2) ?
C13 C12 H12A . . 120.7 ?
C11 C12 H12A . . 120.7 ?
N1 C13 C12 . . 121.68(17) ?
N1 C13 C13 . 2_556 114.60(10) ?
C12 C13 C13 . 2_556 123.71(12) ?

loop_
_geom_bond_atom_site_label_1
_geom_bond_atom_site_label_2
_geom_bond_site_symmetry_2
_geom_bond_distance
_geom_bond_publ_flag
Cu O1 2_556 1.9551(15) ?
Cu O1 . 1.9551(15) ?
Cu N1 2_556 1.9996(16) ?
Cu N1 . 1.9996(16) ?
O1 C1 . 1.279(3) ?
O2 C1 . 1.239(3) ?
O3 C6 . 1.368(3) ?
O3 C8 . 1.423(3) ?
N1 C13 . 1.345(2) ?
N1 C9 . 1.346(3) ?
C1 C2 . 1.500(3) ?
C2 C7 . 1.390(3) ?
C2 C3 . 1.395(3) ?
C3 C4 . 1.380(4) ?
C3 H3A . 0.9300 ?
C4 C5 . 1.378(4) ?
C4 H4A . 0.9300 ?
C5 C6 . 1.381(3) ?
C5 H5A . 0.9300 ?
C6 C7 . 1.387(3) ?
C7 H7A . 0.9300 ?
C8 H8A . 0.9600 ?
C8 H8B . 0.9600 ?
C8 H8C . 0.9600 ?
C9 C10 . 1.371(3) ?
C9 H9A . 0.9300 ?
C10 C11 . 1.369(3) ?
C10 H10A . 0.9300 ?
C11 C12 . 1.382(3) ?
C11 H11A . 0.9300 ?
C12 C13 . 1.380(3) ?
C12 H12A . 0.9300 ?
C13 C13 2_556 1.483(4) ?
O4 H41 . 0.8800 ?

loop_
_geom_hbond_atom_site_label_D
_geom_hbond_atom_site_label_H
_geom_hbond_atom_site_label_A
_geom_hbond_site_symmetry_A
_geom_hbond_distance_DH
_geom_hbond_distance_HA
_geom_hbond_distance_DA
_geom_hbond_angle_DHA
O4 H41 O1 . 0.88 2.24 3.023(3) 147
C12 H12A O4 1_565 0.93 2.41 3.339(3) 178
C11 H11A O3 1_565 0.93 2.57 3.483(3) 166
C10 H10A O2 6_566 0.93 2.66 3.342(3) 131
